data_4084249
loop_
_publ_author_name
'Figliola, Carlotta'
'Male, Louise'
'Horton, Peter N.'
'Pitak, Mateusz B.'
'Coles, Simon J.'
'Horswell, Sarah L.'
'Grainger, Richard S.'

_publ_section_title
;
 [FeFe]-Hydrogenase Synthetic Mimics Based onPeri-Substituted
 Dichalcogenides
;
_journal_issue 17
_journal_name_full Organometallics
_journal_page_first 4449
_journal_paper_doi 10.1021/om500683p
_journal_volume 33
_journal_year 2014
_chemical_formula_moiety 'C16 H6 Fe2 O6 S Se'
_chemical_formula_sum 'C16 H6 Fe2 O6 S Se'
_chemical_formula_weight 516.93
_chemical_name_systematic
;
[{Fe(CO)~3~}~2~(\m~2~-1,8-SeS-naph)]
;
_space_group_crystal_system triclinic
_space_group_IT_number 2
_space_group_name_Hall '-P 1'
_space_group_name_H-M_alt 'P -1'
_symmetry_space_group_name_Hall '-P 1'
_symmetry_space_group_name_H-M 'P -1'
_atom_sites_solution_hydrogens geom
_audit_creation_method SHELXL-97
_cell_angle_alpha 99.672(5)
_cell_angle_beta 100.494(5)
_cell_angle_gamma 91.992(5)
_cell_formula_units_Z 2
_cell_length_a 7.5023(4)
_cell_length_b 10.2906(7)
_cell_length_c 11.6461(6)
_cell_measurement_reflns_used 2829
_cell_measurement_temperature 100.00(10)
_cell_measurement_theta_max 74.1030
_cell_measurement_theta_min 3.9130
_cell_volume 869.53(9)
_computing_cell_refinement
;
CrysAlisPro, Agilent Technologies,
Version 1.171.36.28 (release 01-02-2013 CrysAlis171 .NET)
(compiled Feb  1 2013,16:14:44)
;
_computing_data_collection
;
CrysAlisPro, Agilent Technologies,
Version 1.171.36.28 (release 01-02-2013 CrysAlis171 .NET)
(compiled Feb  1 2013,16:14:44)
;
_computing_data_reduction
;
CrysAlisPro, Agilent Technologies,
Version 1.171.36.28 (release 01-02-2013 CrysAlis171 .NET)
(compiled Feb  1 2013,16:14:44)
;
_computing_molecular_graphics
;
OLEX2 (Dolomanov, O.V., Bourhis, L.J., Gildea, R.J., Howard, J.A.K,
& Puschmann, H., 2009)
;
_computing_publication_material 'WinGX (Farrugia, 1999)'
_computing_structure_refinement 'SHELXL-2013 (Sheldrick, 2013)'
_computing_structure_solution 'SHELXS-97 (Sheldrick, 2008)'
_diffrn_ambient_temperature 100.00(10)
_diffrn_detector_area_resol_mean 5.1768
_diffrn_measured_fraction_theta_full 0.996
_diffrn_measured_fraction_theta_max 0.987
_diffrn_measurement_device_type 'SuperNova, Dual, Cu at zero, Atlas'
_diffrn_radiation_monochromator mirror
_diffrn_radiation_source 'SuperNova (Cu) X-ray Source'
_diffrn_radiation_type 'Cu K\a'
_diffrn_radiation_wavelength 1.5418
_diffrn_reflns_av_R_equivalents 0.0487
_diffrn_reflns_av_unetI/netI 0.0608
_diffrn_reflns_Laue_measured_fraction_full 0.996
_diffrn_reflns_Laue_measured_fraction_max 0.987
_diffrn_reflns_limit_h_max 8
_diffrn_reflns_limit_h_min -9
_diffrn_reflns_limit_k_max 12
_diffrn_reflns_limit_k_min -12
_diffrn_reflns_limit_l_max 14
_diffrn_reflns_limit_l_min -12
_diffrn_reflns_number 5636
_diffrn_reflns_point_group_measured_fraction_full 0.996
_diffrn_reflns_point_group_measured_fraction_max 0.987
_diffrn_reflns_theta_full 67.684
_diffrn_reflns_theta_max 70.075
_diffrn_reflns_theta_min 6.375
_exptl_absorpt_coefficient_mu 17.190
_exptl_absorpt_correction_T_max 1.00000
_exptl_absorpt_correction_T_min 0.20592
_exptl_absorpt_correction_type multi-scan
_exptl_absorpt_process_details
;
CrysAlisPro, Agilent Technologies,
Version 1.171.36.28 (release 01-02-2013 CrysAlis171 .NET)
(compiled Feb  1 2013,16:14:44)
Empirical absorption correction using spherical harmonics,
 implemented in SCALE3 ABSPACK scaling algorithm.
;
_exptl_crystal_colour Orange
_exptl_crystal_density_diffrn 1.974
_exptl_crystal_description Plate
_exptl_crystal_F_000 504
_exptl_crystal_size_max 0.150
_exptl_crystal_size_mid 0.070
_exptl_crystal_size_min 0.020
_refine_diff_density_max 0.962
_refine_diff_density_min -0.699
_refine_diff_density_rms 0.134
_refine_ls_extinction_method none
_refine_ls_goodness_of_fit_ref 1.071
_refine_ls_hydrogen_treatment constr
_refine_ls_matrix_type full
_refine_ls_number_parameters 244
_refine_ls_number_reflns 3255
_refine_ls_number_restraints 0
_refine_ls_restrained_S_all 1.071
_refine_ls_R_factor_all 0.0539
_refine_ls_R_factor_gt 0.0445
_refine_ls_shift/su_max 0.000
_refine_ls_shift/su_mean 0.000
_refine_ls_structure_factor_coef Fsqd
_refine_ls_weighting_details 'w=1/[\s^2^(Fo^2^)+(0.0624P)^2^] where P=(Fo^2^+2Fc^2^)/3'
_refine_ls_weighting_scheme calc
_refine_ls_wR_factor_gt 0.1129
_refine_ls_wR_factor_ref 0.1215
_reflns_Friedel_coverage 0.000
_reflns_number_gt 2777
_reflns_number_total 3255
_reflns_threshold_expression 'I > 2\s(I)'
_cod_data_source_file om500683p_si_002.cif
_cod_data_source_block 7a
_cod_depositor_comments
;
The following automatic conversions were performed:

'_exptl_absorpt_correction_type' value 'Multi-scan' changed to
'multi-scan' according to
/usr/data/users/saulius/crontab/automatic-downloads/rss-feeds/ACS/lib/dictionaries/cif_core.dic
dictionary named 'cif_core.dic' version 2.4.2 from 2011-04-26.

Automatic conversion script
Id: cif_fix_values 2281 2013-09-26 08:29:07Z andrius 
;
_cod_database_code 4084249
_publ_secton_comment
;
The sulphur and selenium atoms are both disordered over two 
positions, with the refined percentage occupancy ratio between 
the major and minor positions (labelled Se/S and S'/Se' 
respectively), being 69.8 (3) : 30.2 (3).
The hydrogen atoms were added at calculated positions and 
refined by use of a riding model with the isotropic 
displacement parameters based on the equivalent isotropic 
displacement parameter (Ueq) of the parent atom.
;
_shelx_space_group_comment
;
The symmetry employed for this shelxl refinement is uniquely defined
by the following loop, which should always be used as a source of
symmetry information in preference to the above space-group names.
They are only intended as comments.
;
_shelx_estimated_absorpt_t_min 0.182
_shelx_estimated_absorpt_t_max 0.725
_shelxl_version_number 2013-4

loop_
_space_group_symop_operation_xyz
'x, y, z'
'-x, -y, -z'

loop_
_atom_site_label
_atom_site_type_symbol
_atom_site_fract_x
_atom_site_fract_y
_atom_site_fract_z
_atom_site_U_iso_or_equiv
_atom_site_adp_type
_atom_site_occupancy
_atom_site_site_symmetry_order
_atom_site_calc_flag
_atom_site_refinement_flags_posn
_atom_site_refinement_flags_adp
_atom_site_refinement_flags_occupancy
_atom_site_disorder_assembly
_atom_site_disorder_group
C1 C 0.1586(6) 0.7635(5) 0.4361(4) 0.0213(10) Uani 1 1 d . . . . .
C2 C 0.1236(7) 0.8269(5) 0.5439(4) 0.0251(11) Uani 1 1 d . . . . .
H2 H 0.0883 0.9152 0.5508 0.030 Uiso 1 1 calc R U . . .
C3 C 0.1390(7) 0.7641(5) 0.6431(5) 0.0277(11) Uani 1 1 d . . . . .
H3 H 0.1144 0.8095 0.7160 0.033 Uiso 1 1 calc R U . . .
C4 C 0.1898(7) 0.6371(5) 0.6338(5) 0.0264(11) Uani 1 1 d . . . . .
H4 H 0.2014 0.5949 0.7011 0.032 Uiso 1 1 calc R U . . .
C5 C 0.2780(7) 0.4354(5) 0.5180(5) 0.0252(11) Uani 1 1 d . . . . .
H5 H 0.2846 0.3928 0.5849 0.030 Uiso 1 1 calc R U . . .
C6 C 0.3192(7) 0.3686(5) 0.4159(5) 0.0269(11) Uani 1 1 d . . . . .
H6 H 0.3536 0.2802 0.4117 0.032 Uiso 1 1 calc R U . . .
C7 C 0.3107(6) 0.4311(5) 0.3168(4) 0.0211(10) Uani 1 1 d . . . . .
H7 H 0.3433 0.3848 0.2467 0.025 Uiso 1 1 calc R U . . .
C8 C 0.2556(6) 0.5588(5) 0.3188(4) 0.0180(9) Uani 1 1 d . . . . .
C9 C 0.2128(6) 0.6313(5) 0.4239(4) 0.0174(9) Uani 1 1 d . . . . .
C10 C 0.2252(6) 0.5677(5) 0.5265(4) 0.0212(10) Uani 1 1 d . . . . .
C11 C 0.5478(7) 0.8566(5) 0.3177(4) 0.0229(10) Uani 1 1 d . . . . .
C12 C 0.4300(7) 0.8084(5) 0.0725(4) 0.0243(10) Uani 1 1 d . . . . .
C13 C 0.3222(7) 1.0150(5) 0.1955(4) 0.0262(11) Uani 1 1 d . . . . .
C14 C 0.0255(6) 0.7045(5) -0.0182(4) 0.0216(10) Uani 1 1 d . . . . .
C15 C -0.0972(7) 0.8982(5) 0.1084(4) 0.0226(10) Uani 1 1 d . . . . .
C16 C -0.1732(7) 0.6459(5) 0.1484(4) 0.0235(11) Uani 1 1 d . . . . .
O1 O 0.6743(5) 0.8628(4) 0.3903(4) 0.0352(9) Uani 1 1 d . . . . .
O2 O 0.4817(5) 0.7872(4) -0.0152(3) 0.0369(9) Uani 1 1 d . . . . .
O3 O 0.3031(6) 1.1225(4) 0.1874(4) 0.0392(10) Uani 1 1 d . . . . .
O4 O 0.0349(5) 0.6757(4) -0.1160(3) 0.0288(8) Uani 1 1 d . . . . .
O5 O -0.1690(5) 0.9917(4) 0.0907(3) 0.0312(9) Uani 1 1 d . . . . .
O6 O -0.2897(5) 0.5769(4) 0.1567(4) 0.0328(9) Uani 1 1 d . . . . .
Fe1 Fe 0.34304(10) 0.84331(7) 0.20749(6) 0.01818(19) Uani 1 1 d . . . . .
Fe2 Fe 0.01672(10) 0.75333(7) 0.13588(6) 0.01679(19) Uani 1 1 d . . . . .
S1 S 0.1233(6) 0.8587(5) 0.3190(4) 0.0147(8) Uani 0.698(3) 1 d . . P A 1
Se1 Se 0.2569(4) 0.6135(3) 0.1723(2) 0.0159(4) Uani 0.698(3) 1 d . . P A 1
S1' S 0.255(2) 0.6318(15) 0.1866(13) 0.016(3) Uiso 0.302(3) 1 d . . P A 2
Se1' Se 0.1297(7) 0.8815(5) 0.3299(5) 0.0174(13) Uiso 0.302(3) 1 d . . P A 2

loop_
_atom_site_aniso_label
_atom_site_aniso_U_11
_atom_site_aniso_U_22
_atom_site_aniso_U_33
_atom_site_aniso_U_23
_atom_site_aniso_U_13
_atom_site_aniso_U_12
C1 0.019(2) 0.023(2) 0.024(2) 0.011(2) 0.0039(19) 0.0016(19)
C2 0.025(3) 0.023(3) 0.026(3) 0.006(2) 0.000(2) 0.003(2)
C3 0.034(3) 0.031(3) 0.020(2) 0.004(2) 0.011(2) 0.003(2)
C4 0.029(3) 0.032(3) 0.020(2) 0.012(2) 0.003(2) 0.003(2)
C5 0.027(3) 0.025(3) 0.024(3) 0.011(2) 0.000(2) 0.005(2)
C6 0.028(3) 0.021(3) 0.031(3) 0.008(2) 0.003(2) 0.004(2)
C7 0.020(2) 0.025(2) 0.019(2) 0.0050(19) 0.0036(18) 0.0054(19)
C8 0.017(2) 0.020(2) 0.020(2) 0.0102(18) 0.0059(18) 0.0011(17)
C9 0.015(2) 0.021(2) 0.018(2) 0.0073(18) 0.0027(17) 0.0014(18)
C10 0.020(2) 0.021(2) 0.025(3) 0.0094(19) 0.0039(19) 0.0022(19)
C11 0.028(3) 0.019(2) 0.025(3) 0.0097(19) 0.006(2) 0.0002(19)
C12 0.024(3) 0.029(3) 0.021(3) 0.008(2) 0.005(2) -0.001(2)
C13 0.033(3) 0.030(3) 0.021(2) 0.015(2) 0.011(2) 0.002(2)
C14 0.019(2) 0.028(3) 0.021(3) 0.014(2) 0.0009(18) 0.0021(19)
C15 0.023(2) 0.029(3) 0.015(2) 0.0063(19) 0.0011(19) 0.000(2)
C16 0.026(3) 0.027(3) 0.019(2) 0.0098(19) 0.0037(19) 0.011(2)
O1 0.032(2) 0.034(2) 0.037(2) 0.0146(17) -0.0058(18) -0.0025(17)
O2 0.031(2) 0.053(3) 0.031(2) 0.0110(18) 0.0137(17) 0.0015(19)
O3 0.066(3) 0.024(2) 0.031(2) 0.0107(16) 0.013(2) 0.0072(19)
O4 0.033(2) 0.038(2) 0.0163(18) 0.0065(15) 0.0054(14) 0.0009(16)
O5 0.040(2) 0.025(2) 0.0262(19) 0.0077(15) -0.0018(16) 0.0086(17)
O6 0.0239(19) 0.039(2) 0.043(2) 0.0219(18) 0.0112(16) 0.0009(17)
Fe1 0.0196(4) 0.0197(4) 0.0172(4) 0.0080(3) 0.0044(3) 0.0014(3)
Fe2 0.0184(4) 0.0197(4) 0.0144(4) 0.0083(3) 0.0033(3) 0.0040(3)
S1 0.0240(15) 0.0128(16) 0.0089(12) 0.0057(11) 0.0035(8) 0.0017(12)
Se1 0.0190(6) 0.0169(9) 0.0138(8) 0.0063(6) 0.0043(5) 0.0034(6)

loop_
_atom_type_symbol
_atom_type_description
_atom_type_scat_dispersion_real
_atom_type_scat_dispersion_imag
_atom_type_scat_source
C C 0.0181 0.0091 'International Tables Vol C Tables 4.2.6.8 and 6.1.1.4'
H H 0.0000 0.0000 'International Tables Vol C Tables 4.2.6.8 and 6.1.1.4'
O O 0.0492 0.0322 'International Tables Vol C Tables 4.2.6.8 and 6.1.1.4'
S S 0.3331 0.5567 'International Tables Vol C Tables 4.2.6.8 and 6.1.1.4'
Fe Fe -1.1336 3.1974 'International Tables Vol C Tables 4.2.6.8 and 6.1.1.4'
Se Se -0.7943 1.1372 'International Tables Vol C Tables 4.2.6.8 and 6.1.1.4'

loop_
_geom_angle_atom_site_label_1
_geom_angle_atom_site_label_2
_geom_angle_atom_site_label_3
_geom_angle
C2 C1 C9 120.1(4)
C2 C1 S1 114.9(4)
C9 C1 S1 125.0(4)
C2 C1 Se1' 108.4(4)
C9 C1 Se1' 131.5(4)
C1 C2 C3 121.8(5)
C1 C2 H2 119.1
C3 C2 H2 119.1
C4 C3 C2 119.4(5)
C4 C3 H3 120.3
C2 C3 H3 120.3
C3 C4 C10 121.2(5)
C3 C4 H4 119.4
C10 C4 H4 119.4
C6 C5 C10 121.3(5)
C6 C5 H5 119.4
C10 C5 H5 119.4
C5 C6 C7 119.8(5)
C5 C6 H6 120.1
C7 C6 H6 120.1
C8 C7 C6 121.5(4)
C8 C7 H7 119.2
C6 C7 H7 119.2
C7 C8 C9 120.1(4)
C7 C8 S1' 117.9(5)
C9 C8 S1' 121.9(5)
C7 C8 Se1 111.2(4)
C9 C8 Se1 128.6(4)
C8 C9 C1 124.6(4)
C8 C9 C10 118.2(4)
C1 C9 C10 117.3(4)
C4 C10 C5 120.6(5)
C4 C10 C9 120.2(4)
C5 C10 C9 119.1(5)
O1 C11 Fe1 177.5(5)
O2 C12 Fe1 178.3(5)
O3 C13 Fe1 177.8(5)
O4 C14 Fe2 178.2(5)
O5 C15 Fe2 179.4(5)
O6 C16 Fe2 178.7(4)
C12 Fe1 C11 101.6(2)
C12 Fe1 C13 92.3(2)
C11 Fe1 C13 100.2(2)
C12 Fe1 S1' 89.6(4)
C11 Fe1 S1' 101.6(5)
C13 Fe1 S1' 157.2(5)
C12 Fe1 S1 155.2(2)
C11 Fe1 S1 102.5(2)
C13 Fe1 S1 89.0(2)
C12 Fe1 Se1' 158.4(2)
C11 Fe1 Se1' 100.0(2)
C13 Fe1 Se1' 84.1(2)
S1' Fe1 Se1' 85.9(4)
C12 Fe1 Se1 85.56(18)
C11 Fe1 Se1 102.52(17)
C13 Fe1 Se1 157.16(19)
S1 Fe1 Se1 83.80(14)
C12 Fe1 Fe2 100.93(17)
C11 Fe1 Fe2 148.43(16)
C13 Fe1 Fe2 100.76(18)
S1' Fe1 Fe2 56.7(4)
S1 Fe1 Fe2 54.66(13)
Se1' Fe1 Fe2 59.21(13)
Se1 Fe1 Fe2 57.63(7)
C15 Fe2 C14 91.8(2)
C15 Fe2 C16 100.5(2)
C14 Fe2 C16 100.8(2)
C15 Fe2 S1 87.9(2)
C14 Fe2 S1 153.8(2)
C16 Fe2 S1 105.0(2)
C15 Fe2 S1' 156.9(4)
C14 Fe2 S1' 90.4(4)
C16 Fe2 S1' 101.7(5)
C15 Fe2 Se1 159.51(18)
C14 Fe2 Se1 85.94(16)
C16 Fe2 Se1 99.93(16)
S1 Fe2 Se1 85.26(13)
C15 Fe2 Se1' 84.4(2)
C14 Fe2 Se1' 152.0(2)
C16 Fe2 Se1' 107.2(2)
S1' Fe2 Se1' 82.9(4)
C15 Fe2 Fe1 102.32(16)
C14 Fe2 Fe1 97.87(16)
C16 Fe2 Fe1 149.88(15)
S1 Fe2 Fe1 56.79(12)
S1' Fe2 Fe1 54.6(4)
Se1 Fe2 Fe1 57.99(7)
Se1' Fe2 Fe1 56.35(13)
C1 S1 Fe2 118.1(3)
C1 S1 Fe1 113.8(3)
Fe2 S1 Fe1 68.55(13)
C8 Se1 Fe2 108.88(17)
C8 Se1 Fe1 109.09(19)
Fe2 Se1 Fe1 64.38(7)
C8 S1' Fe1 119.1(7)
C8 S1' Fe2 115.7(7)
Fe1 S1' Fe2 68.7(5)
C1 Se1' Fe1 108.5(3)
C1 Se1' Fe2 106.9(3)
Fe1 Se1' Fe2 64.45(13)

loop_
_geom_bond_atom_site_label_1
_geom_bond_atom_site_label_2
_geom_bond_distance
C1 C2 1.388(7)
C1 C9 1.425(6)
C1 S1 1.796(6)
C1 Se1' 1.864(7)
C2 C3 1.405(7)
C2 H2 0.9500
C3 C4 1.366(7)
C3 H3 0.9500
C4 C10 1.407(7)
C4 H4 0.9500
C5 C6 1.362(7)
C5 C10 1.424(7)
C5 H5 0.9500
C6 C7 1.405(7)
C6 H6 0.9500
C7 C8 1.389(7)
C7 H7 0.9500
C8 C9 1.418(6)
C8 S1' 1.824(18)
C8 Se1 1.886(5)
C9 C10 1.446(6)
C11 O1 1.142(6)
C11 Fe1 1.799(5)
C12 O2 1.147(6)
C12 Fe1 1.796(5)
C13 O3 1.138(6)
C13 Fe1 1.805(5)
C14 O4 1.143(6)
C14 Fe2 1.795(5)
C15 O5 1.149(6)
C15 Fe2 1.790(5)
C16 O6 1.135(6)
C16 Fe2 1.814(6)
Fe1 S1' 2.212(16)
Fe1 S1 2.271(5)
Fe1 Se1' 2.332(5)
Fe1 Se1 2.377(3)
Fe1 Fe2 2.5270(10)
Fe2 S1 2.215(5)
Fe2 S1' 2.267(16)
Fe2 Se1 2.367(3)
Fe2 Se1' 2.406(5)

loop_
_geom_torsion_atom_site_label_1
_geom_torsion_atom_site_label_2
_geom_torsion_atom_site_label_3
_geom_torsion_atom_site_label_4
_geom_torsion
C9 C1 C2 C3 -0.4(8)
S1 C1 C2 C3 177.9(4)
Se1' C1 C2 C3 -178.3(4)
C1 C2 C3 C4 0.0(8)
C2 C3 C4 C10 -0.6(8)
C10 C5 C6 C7 0.3(8)
C5 C6 C7 C8 -2.0(8)
C6 C7 C8 C9 2.4(8)
C6 C7 C8 S1' 178.3(7)
C6 C7 C8 Se1 -179.5(4)
C7 C8 C9 C1 178.7(5)
S1' C8 C9 C1 2.9(9)
Se1 C8 C9 C1 1.0(7)
C7 C8 C9 C10 -1.1(7)
S1' C8 C9 C10 -176.9(7)
Se1 C8 C9 C10 -178.8(4)
C2 C1 C9 C8 -178.5(5)
S1 C1 C9 C8 3.4(8)
Se1' C1 C9 C8 -1.1(8)
C2 C1 C9 C10 1.3(7)
S1 C1 C9 C10 -176.8(4)
Se1' C1 C9 C10 178.7(4)
C3 C4 C10 C5 180.0(5)
C3 C4 C10 C9 1.6(8)
C6 C5 C10 C4 -177.5(5)
C6 C5 C10 C9 0.9(8)
C8 C9 C10 C4 177.9(5)
C1 C9 C10 C4 -1.9(7)
C8 C9 C10 C5 -0.5(7)
C1 C9 C10 C5 179.7(5)
C2 C1 S1 Fe2 -145.0(4)
C9 C1 S1 Fe2 33.2(6)
Se1' C1 S1 Fe2 -174(3)
C2 C1 S1 Fe1 137.6(4)
C9 C1 S1 Fe1 -44.3(6)
Se1' C1 S1 Fe1 108(3)
C7 C8 Se1 Fe2 146.1(3)
C9 C8 Se1 Fe2 -36.0(5)
S1' C8 Se1 Fe2 -50(5)
C7 C8 Se1 Fe1 -145.3(3)
C9 C8 Se1 Fe1 32.5(5)
S1' C8 Se1 Fe1 19(5)
C7 C8 S1' Fe1 -141.2(6)
C9 C8 S1' Fe1 34.7(11)
Se1 C8 S1' Fe1 -158(6)
C7 C8 S1' Fe2 139.9(6)
C9 C8 S1' Fe2 -44.2(10)
Se1 C8 S1' Fe2 123(5)
C2 C1 Se1' Fe1 144.7(3)
C9 C1 Se1' Fe1 -32.9(6)
S1 C1 Se1' Fe1 -63(2)
C2 C1 Se1' Fe2 -147.2(4)
C9 C1 Se1' Fe2 35.2(6)
S1 C1 Se1' Fe2 5(2)
